data_1532660
loop_
_publ_author_name
'Wang Yingxia'
'Song Jiaqing'
'Gies, H.'

_publ_section_title
;
 The substitution of germanium for silicon in AST-type zeolite
;
_journal_name_full 'Solid State Sciences'
_journal_page_first 1421
_journal_page_last 1433
_journal_volume 5
_journal_year 2003
_chemical_formula_sum 'C6 H16 F Ge10 N O20'
_chemical_name_systematic '(Ge10 O20 F) (N (C H3)2 (C2 H5)2)'
_space_group_IT_number 87
_symmetry_space_group_name_Hall '-I 4'
_symmetry_space_group_name_H-M 'I 4/m'
_cell_angle_alpha 90
_cell_angle_beta 90
_cell_angle_gamma 90
_cell_formula_units_Z 2
_cell_length_a 9.271
_cell_length_b 9.271
_cell_length_c 14.349
_cell_volume 1233.317
_citation_journal_id_ASTM SSSCFJ
_cod_data_source_file WangYingxia_SSSCFJ_2003_971.cif
_cod_data_source_block C6H16F1Ge10N1O20
_cod_original_formula_sum 'C6 H16 F1 Ge10 N1 O20'
_cod_database_code 1532660

loop_
_symmetry_equiv_pos_as_xyz
x,y,z
-y,x,z
-x,-y,z
y,-x,z
-x,-y,-z
y,-x,-z
x,y,-z
-y,x,-z
x+1/2,y+1/2,z+1/2
-y+1/2,x+1/2,z+1/2
-x+1/2,-y+1/2,z+1/2
y+1/2,-x+1/2,z+1/2
-x+1/2,-y+1/2,-z+1/2
y+1/2,-x+1/2,-z+1/2
x+1/2,y+1/2,-z+1/2
-y+1/2,x+1/2,-z+1/2

loop_
_atom_site_label
_atom_site_type_symbol
_atom_site_fract_x
_atom_site_fract_y
_atom_site_fract_z
_atom_site_occupancy
_atom_site_U_iso_or_equiv
F1 F-1 0.5 0.5 0.5 1 0.0
O3 O-2 0.30535 -0.08158 0 1 0.0
O1 O-2 0.40278 0.1173 0.31919 1 0.0
Ge1 Ge+4 0.44471 0.26411 0.38951 1 0.0
N1 N+1 0 0 0.5 1 0.0
C2 C 0.571 0.535 0.137 0.46 0.0
Ge2 Ge+4 0.5 0 0.25 1 0.0
O2 O-2 0.30961 0.38517 0.35946 1 0.0
C1 C 0.339 0.528 0 0.895 0.0
